data_4121732
loop_
_publ_author_name
'Zhang, Hu'
'Yao, Bo'
'Zhao, Liang'
'Wang, De-Xian'
'Xu, Bo-Qing'
'Wang, Mei-Xiang'

_publ_section_title
;
 Direct Synthesis of High-Valent Aryl-Cu(II) and Aryl-Cu(III) Compounds:
 Mechanistic Insight into Arene C-H Bond Metalation.
;
_journal_issue 17
_journal_name_full 'Journal of the American Chemical Society'
_journal_page_first 6326
_journal_page_last 6332
_journal_paper_doi 10.1021/ja412615h
_journal_volume 136
_journal_year 2014
_chemical_formula_moiety 'C26 H23 Cu N8, Cl O4'
_chemical_formula_sum 'C26 H23 Cl Cu N8 O4'
_chemical_formula_weight 610.51
_chemical_name_systematic
; 
 ? 
;
_space_group_IT_number 2
_symmetry_cell_setting triclinic
_symmetry_space_group_name_Hall '-P 1'
_symmetry_space_group_name_H-M 'P -1'
_atom_sites_solution_hydrogens geom
_atom_sites_solution_primary direct
_atom_sites_solution_secondary difmap
_audit_creation_method SHELXL-97
_cell_angle_alpha 111.368(4)
_cell_angle_beta 96.113(6)
_cell_angle_gamma 109.4680(15)
_cell_formula_units_Z 2
_cell_length_a 10.629(4)
_cell_length_b 11.129(5)
_cell_length_c 12.417(5)
_cell_measurement_reflns_used 4463
_cell_measurement_temperature 173(2)
_cell_measurement_theta_max 27.4807
_cell_measurement_theta_min 1.8237
_cell_volume 1245.4(9)
_computing_cell_refinement 'CrystalClear (Rigaku Inc., 2008)'
_computing_data_collection 'CrystalClear (Rigaku Inc., 2008)'
_computing_data_reduction 'CrystalClear (Rigaku Inc., 2008)'
_computing_molecular_graphics
;
 Mercury: visualization and analysis of crystal structures, C. F. Macrae,
 P. R. Edgington, P. McCabe, E. Pidcock, G. P. Shields, R. Taylor,
 M. Towler and J. van de Streek, J. Appl. Cryst., 39, 453-457, 2006.
;
_computing_publication_material 'SHELX-97 (Sheldrick, 2008)'
_computing_structure_refinement 'SHELX-97 (Sheldrick, 2008)'
_computing_structure_solution 'SHELX-97 (Sheldrick, 2008)'
_diffrn_ambient_temperature 173(2)
_diffrn_detector_area_resol_mean 28.5714
_diffrn_measured_fraction_theta_full 0.989
_diffrn_measured_fraction_theta_max 0.989
_diffrn_measurement_device_type 'Saturn724+ CCD'
_diffrn_measurement_method '\w scans at fixed \c = 45\%'
_diffrn_radiation_monochromator graphite
_diffrn_radiation_source 'fine-focus sealed tube'
_diffrn_radiation_type MoK\a
_diffrn_radiation_wavelength 0.71073
_diffrn_reflns_av_R_equivalents 0.0426
_diffrn_reflns_av_sigmaI/netI 0.0589
_diffrn_reflns_limit_h_max 13
_diffrn_reflns_limit_h_min -13
_diffrn_reflns_limit_k_max 14
_diffrn_reflns_limit_k_min -14
_diffrn_reflns_limit_l_max 16
_diffrn_reflns_limit_l_min -15
_diffrn_reflns_number 11135
_diffrn_reflns_theta_full 27.50
_diffrn_reflns_theta_max 27.50
_diffrn_reflns_theta_min 2.10
_exptl_absorpt_coefficient_mu 1.037
_exptl_absorpt_correction_T_max 1.0000
_exptl_absorpt_correction_T_min 0.7514
_exptl_absorpt_correction_type multi-scan
_exptl_absorpt_process_details 'CrystalClear (Rigaku Inc., 2008)'
_exptl_crystal_colour red
_exptl_crystal_density_diffrn 1.628
_exptl_crystal_density_method 'not measured'
_exptl_crystal_description plate
_exptl_crystal_F_000 626
_exptl_crystal_size_max 0.20
_exptl_crystal_size_mid 0.13
_exptl_crystal_size_min 0.04
_refine_diff_density_max 0.708
_refine_diff_density_min -0.609
_refine_diff_density_rms 0.085
_refine_ls_extinction_method none
_refine_ls_goodness_of_fit_ref 1.114
_refine_ls_hydrogen_treatment constr
_refine_ls_matrix_type full
_refine_ls_number_parameters 365
_refine_ls_number_reflns 5665
_refine_ls_number_restraints 0
_refine_ls_restrained_S_all 1.114
_refine_ls_R_factor_all 0.0695
_refine_ls_R_factor_gt 0.0610
_refine_ls_shift/su_max 0.000
_refine_ls_shift/su_mean 0.000
_refine_ls_structure_factor_coef Fsqd
_refine_ls_weighting_details 'calc w=1/[\s^2^(Fo^2^)+(0.0359P)^2^+1.8921P] where P=(Fo^2^+2Fc^2^)/3'
_refine_ls_weighting_scheme calc
_refine_ls_wR_factor_gt 0.1230
_refine_ls_wR_factor_ref 0.1283
_reflns_number_gt 5062
_reflns_number_total 5665
_reflns_threshold_expression >2sigma(I)
_cod_data_source_file ja412615h_si_003.cif
_cod_data_source_block a
_cod_depositor_comments 'Adding full bibliography for 4121731--4121733.cif.'
_cod_original_sg_symbol_H-M P-1
_cod_database_code 4121732

loop_
_symmetry_equiv_pos_as_xyz
'x, y, z'
'-x, -y, -z'

loop_
_atom_site_label
_atom_site_type_symbol
_atom_site_fract_x
_atom_site_fract_y
_atom_site_fract_z
_atom_site_U_iso_or_equiv
_atom_site_adp_type
_atom_site_occupancy
_atom_site_symmetry_multiplicity
_atom_site_calc_flag
_atom_site_refinement_flags
Cu1 Cu 0.78671(4) 0.90030(4) 0.68648(3) 0.02192(12) Uani 1 1 d .
Cl1 Cl 0.68377(11) 1.28776(11) 0.94413(9) 0.0440(3) Uani 1 1 d .
O1 O 0.7666(3) 1.3331(4) 0.8717(3) 0.0553(8) Uani 1 1 d .
O2 O 0.7623(3) 1.3583(3) 1.0671(2) 0.0426(7) Uani 1 1 d .
O3 O 0.5692(4) 1.3258(5) 0.9341(4) 0.0880(14) Uani 1 1 d .
O4 O 0.6406(5) 1.1404(4) 0.9047(4) 0.1092(19) Uani 1 1 d .
N1 N 0.7350(3) 0.9218(3) 0.4425(2) 0.0232(6) Uani 1 1 d .
N2 N 1.0231(3) 1.1860(3) 0.8533(2) 0.0252(6) Uani 1 1 d .
N3 N 0.9613(3) 0.9439(3) 0.8013(2) 0.0230(6) Uani 1 1 d .
N4 N 0.8923(3) 0.6988(3) 0.7404(2) 0.0260(6) Uani 1 1 d .
N5 N 0.6902(3) 0.7416(3) 0.7252(2) 0.0221(5) Uani 1 1 d .
N6 N 0.5010(3) 0.8032(3) 0.7154(3) 0.0260(6) Uani 1 1 d .
N7 N 0.6116(3) 0.8558(3) 0.5736(2) 0.0234(6) Uani 1 1 d .
N8 N 1.1814(4) 1.4745(4) 0.5493(3) 0.0506(10) Uani 1 1 d .
C1 C 0.8490(3) 1.0419(3) 0.5312(3) 0.0212(6) Uani 1 1 d .
C2 C 0.9269(3) 1.1488(4) 0.5015(3) 0.0245(7) Uani 1 1 d .
H2 H 0.9102 1.1387 0.4213 0.029 Uiso 1 1 calc R
C3 C 1.0290(3) 1.2696(4) 0.5925(3) 0.0257(7) Uani 1 1 d .
C4 C 1.0577(3) 1.2881(3) 0.7106(3) 0.0254(7) Uani 1 1 d .
H4 H 1.1243 1.3742 0.7722 0.031 Uiso 1 1 calc R
C5 C 0.9849(3) 1.1752(3) 0.7356(3) 0.0242(7) Uani 1 1 d .
C6 C 0.8811(3) 1.0524(3) 0.6472(3) 0.0223(6) Uani 1 1 d .
C7 C 1.1131(4) 1.3826(4) 0.5660(3) 0.0325(8) Uani 1 1 d .
C8 C 1.0932(4) 1.3281(4) 0.9496(3) 0.0320(8) Uani 1 1 d .
H8C H 1.1900 1.3674 0.9483 0.048 Uiso 1 1 calc R
H8B H 1.0887 1.3244 1.0269 0.048 Uiso 1 1 calc R
H8A H 1.0478 1.3878 0.9384 0.048 Uiso 1 1 calc R
C9 C 1.0516(3) 1.0789(3) 0.8681(3) 0.0231(6) Uani 1 1 d .
C10 C 1.1733(3) 1.1112(4) 0.9495(3) 0.0277(7) Uani 1 1 d .
H10 H 1.2348 1.2063 0.9982 0.033 Uiso 1 1 calc R
C11 C 1.2016(3) 1.0026(4) 0.9573(3) 0.0302(8) Uani 1 1 d .
H11 H 1.2842 1.0228 1.0111 0.036 Uiso 1 1 calc R
C12 C 1.1112(3) 0.8641(4) 0.8876(3) 0.0282(7) Uani 1 1 d .
H12 H 1.1314 0.7887 0.8918 0.034 Uiso 1 1 calc R
C13 C 0.9905(3) 0.8381(3) 0.8116(3) 0.0231(7) Uani 1 1 d .
C14 C 0.9437(4) 0.5865(4) 0.7182(3) 0.0338(8) Uani 1 1 d .
H14C H 0.9622 0.5747 0.7919 0.051 Uiso 1 1 calc R
H14B H 1.0291 0.6122 0.6927 0.051 Uiso 1 1 calc R
H14A H 0.8739 0.4979 0.6552 0.051 Uiso 1 1 calc R
C15 C 0.7532(3) 0.6613(3) 0.7448(3) 0.0249(7) Uani 1 1 d .
C16 C 0.6857(4) 0.5501(4) 0.7722(3) 0.0285(7) Uani 1 1 d .
H16 H 0.7286 0.4901 0.7799 0.034 Uiso 1 1 calc R
C17 C 0.5548(4) 0.5290(4) 0.7877(3) 0.0338(8) Uani 1 1 d .
H17 H 0.5082 0.4561 0.8098 0.041 Uiso 1 1 calc R
C18 C 0.4909(4) 0.6129(4) 0.7714(3) 0.0321(8) Uani 1 1 d .
H18 H 0.4014 0.6000 0.7834 0.039 Uiso 1 1 calc R
C19 C 0.5610(3) 0.7167(3) 0.7371(3) 0.0244(7) Uani 1 1 d .
C20 C 0.3918(4) 0.8203(4) 0.7751(3) 0.0320(8) Uani 1 1 d .
H20B H 0.3761 0.9017 0.7735 0.048 Uiso 1 1 calc R
H20C H 0.4203 0.8355 0.8583 0.048 Uiso 1 1 calc R
H20A H 0.3063 0.7353 0.7332 0.048 Uiso 1 1 calc R
C21 C 0.4923(3) 0.8130(3) 0.6049(3) 0.0226(6) Uani 1 1 d .
C22 C 0.3662(3) 0.7806(3) 0.5322(3) 0.0262(7) Uani 1 1 d .
H22 H 0.2832 0.7523 0.5559 0.031 Uiso 1 1 calc R
C23 C 0.3644(3) 0.7906(3) 0.4243(3) 0.0259(7) Uani 1 1 d .
H23 H 0.2790 0.7668 0.3721 0.031 Uiso 1 1 calc R
C24 C 0.4855(3) 0.8350(3) 0.3920(3) 0.0245(7) Uani 1 1 d .
H24 H 0.4844 0.8415 0.3178 0.029 Uiso 1 1 calc R
C25 C 0.6099(3) 0.8701(3) 0.4696(3) 0.0222(6) Uani 1 1 d .
C26 C 0.7272(4) 0.8980(4) 0.3180(3) 0.0279(7) Uani 1 1 d .
H26A H 0.6659 0.7998 0.2652 0.042 Uiso 1 1 calc R
H26C H 0.8197 0.9173 0.3046 0.042 Uiso 1 1 calc R
H26B H 0.6907 0.9608 0.3004 0.042 Uiso 1 1 calc R

loop_
_atom_site_aniso_label
_atom_site_aniso_U_11
_atom_site_aniso_U_22
_atom_site_aniso_U_33
_atom_site_aniso_U_23
_atom_site_aniso_U_13
_atom_site_aniso_U_12
Cu1 0.0217(2) 0.0238(2) 0.0231(2) 0.01366(16) 0.00513(15) 0.00866(16)
Cl1 0.0455(6) 0.0402(5) 0.0388(5) 0.0229(4) -0.0067(4) 0.0073(4)
O1 0.069(2) 0.061(2) 0.0395(17) 0.0259(16) 0.0120(16) 0.0260(18)
O2 0.0485(17) 0.0439(16) 0.0332(15) 0.0220(13) -0.0011(12) 0.0136(13)
O3 0.062(2) 0.153(4) 0.086(3) 0.074(3) 0.020(2) 0.060(3)
O4 0.154(4) 0.035(2) 0.079(3) 0.025(2) -0.039(3) -0.012(2)
N1 0.0249(13) 0.0268(14) 0.0222(14) 0.0131(11) 0.0071(11) 0.0123(12)
N2 0.0307(15) 0.0224(14) 0.0218(14) 0.0100(11) 0.0045(11) 0.0098(12)
N3 0.0226(13) 0.0260(14) 0.0205(13) 0.0102(11) 0.0061(11) 0.0094(11)
N4 0.0287(14) 0.0247(14) 0.0274(15) 0.0106(12) 0.0053(12) 0.0153(12)
N5 0.0247(13) 0.0208(13) 0.0226(14) 0.0109(11) 0.0060(11) 0.0095(11)
N6 0.0258(14) 0.0292(15) 0.0318(15) 0.0188(13) 0.0117(12) 0.0135(12)
N7 0.0230(13) 0.0221(14) 0.0264(14) 0.0120(11) 0.0056(11) 0.0088(11)
N8 0.060(2) 0.042(2) 0.039(2) 0.0246(17) 0.0061(17) 0.0011(18)
C1 0.0204(15) 0.0254(16) 0.0240(16) 0.0129(13) 0.0086(12) 0.0131(13)
C2 0.0248(16) 0.0324(18) 0.0237(16) 0.0163(14) 0.0081(13) 0.0147(14)
C3 0.0256(16) 0.0279(17) 0.0323(18) 0.0196(15) 0.0114(14) 0.0121(14)
C4 0.0245(16) 0.0227(16) 0.0285(18) 0.0111(14) 0.0068(13) 0.0087(13)
C5 0.0262(16) 0.0273(17) 0.0261(17) 0.0147(14) 0.0096(13) 0.0144(14)
C6 0.0207(15) 0.0263(16) 0.0240(16) 0.0120(13) 0.0078(12) 0.0119(13)
C7 0.0353(19) 0.0318(19) 0.0300(19) 0.0171(16) 0.0050(15) 0.0095(16)
C8 0.040(2) 0.0266(18) 0.0264(18) 0.0105(15) 0.0080(15) 0.0108(16)
C9 0.0247(16) 0.0272(16) 0.0207(16) 0.0116(13) 0.0088(12) 0.0118(13)
C10 0.0261(16) 0.0289(18) 0.0224(16) 0.0094(14) 0.0033(13) 0.0071(14)
C11 0.0243(17) 0.037(2) 0.0267(18) 0.0139(16) 0.0025(14) 0.0109(15)
C12 0.0280(17) 0.0330(18) 0.0285(18) 0.0149(15) 0.0066(14) 0.0163(15)
C13 0.0262(16) 0.0277(17) 0.0228(16) 0.0140(14) 0.0091(13) 0.0151(14)
C14 0.043(2) 0.0289(18) 0.0326(19) 0.0097(15) 0.0067(16) 0.0231(17)
C15 0.0295(17) 0.0231(16) 0.0201(16) 0.0093(13) 0.0017(13) 0.0097(14)
C16 0.0342(18) 0.0223(16) 0.0276(17) 0.0118(14) -0.0009(14) 0.0111(14)
C17 0.0338(19) 0.0263(18) 0.041(2) 0.0225(16) 0.0021(16) 0.0044(15)
C18 0.0258(17) 0.0334(19) 0.038(2) 0.0219(16) 0.0062(15) 0.0060(15)
C19 0.0261(16) 0.0249(16) 0.0235(16) 0.0132(13) 0.0036(13) 0.0095(13)
C20 0.0303(18) 0.037(2) 0.040(2) 0.0220(17) 0.0187(16) 0.0178(16)
C21 0.0257(16) 0.0179(15) 0.0258(17) 0.0102(13) 0.0071(13) 0.0094(13)
C22 0.0229(16) 0.0233(16) 0.0334(19) 0.0132(14) 0.0076(14) 0.0091(13)
C23 0.0208(15) 0.0203(15) 0.0297(18) 0.0067(13) -0.0013(13) 0.0070(13)
C24 0.0272(16) 0.0217(16) 0.0250(17) 0.0098(13) 0.0035(13) 0.0112(13)
C25 0.0253(16) 0.0201(15) 0.0214(16) 0.0083(13) 0.0058(12) 0.0100(13)
C26 0.0299(17) 0.0351(19) 0.0205(16) 0.0123(14) 0.0066(13) 0.0146(15)

loop_
_atom_type_symbol
_atom_type_description
_atom_type_scat_dispersion_real
_atom_type_scat_dispersion_imag
_atom_type_scat_source
C C 0.0033 0.0016 'International Tables Vol C Tables 4.2.6.8 and 6.1.1.4'
H H 0.0000 0.0000 'International Tables Vol C Tables 4.2.6.8 and 6.1.1.4'
N N 0.0061 0.0033 'International Tables Vol C Tables 4.2.6.8 and 6.1.1.4'
O O 0.0106 0.0060 'International Tables Vol C Tables 4.2.6.8 and 6.1.1.4'
Cl Cl 0.1484 0.1585 'International Tables Vol C Tables 4.2.6.8 and 6.1.1.4'
Cu Cu 0.3201 1.2651 'International Tables Vol C Tables 4.2.6.8 and 6.1.1.4'

loop_
_geom_angle_atom_site_label_1
_geom_angle_atom_site_label_2
_geom_angle_atom_site_label_3
_geom_angle
C6 Cu1 N5 179.18(12)
C6 Cu1 N7 89.66(12)
N5 Cu1 N7 90.42(11)
C6 Cu1 N3 91.04(12)
N5 Cu1 N3 88.89(11)
N7 Cu1 N3 179.21(11)
O4 Cl1 O3 111.6(3)
O4 Cl1 O1 109.6(3)
O3 Cl1 O1 107.4(2)
O4 Cl1 O2 109.2(2)
O3 Cl1 O2 109.0(2)
O1 Cl1 O2 109.92(19)
C25 N1 C1 120.4(3)
C25 N1 C26 116.3(3)
C1 N1 C26 117.1(3)
C9 N2 C5 119.3(3)
C9 N2 C8 117.6(3)
C5 N2 C8 116.7(3)
C9 N3 C13 119.3(3)
C9 N3 Cu1 120.3(2)
C13 N3 Cu1 120.4(2)
C15 N4 C13 120.0(3)
C15 N4 C14 115.8(3)
C13 N4 C14 116.2(3)
C19 N5 C15 119.2(3)
C19 N5 Cu1 119.2(2)
C15 N5 Cu1 121.6(2)
C19 N6 C21 119.7(3)
C19 N6 C20 116.3(3)
C21 N6 C20 116.9(3)
C21 N7 C25 119.9(3)
C21 N7 Cu1 117.8(2)
C25 N7 Cu1 122.3(2)
C6 C1 C2 120.7(3)
C6 C1 N1 119.6(3)
C2 C1 N1 119.7(3)
C3 C2 C1 118.1(3)
C3 C2 H2 121.0
C1 C2 H2 121.0
C2 C3 C4 122.8(3)
C2 C3 C7 120.1(3)
C4 C3 C7 117.1(3)
C3 C4 C5 117.6(3)
C3 C4 H4 121.2
C5 C4 H4 121.2
C6 C5 C4 121.4(3)
C6 C5 N2 120.0(3)
C4 C5 N2 118.5(3)
C5 C6 C1 119.1(3)
C5 C6 Cu1 119.5(2)
C1 C6 Cu1 121.4(2)
N8 C7 C3 177.6(4)
N2 C8 H8C 109.5
N2 C8 H8B 109.5
H8C C8 H8B 109.5
N2 C8 H8A 109.5
H8C C8 H8A 109.5
H8B C8 H8A 109.5
N3 C9 N2 118.7(3)
N3 C9 C10 121.0(3)
N2 C9 C10 120.3(3)
C11 C10 C9 118.7(3)
C11 C10 H10 120.6
C9 C10 H10 120.6
C10 C11 C12 120.7(3)
C10 C11 H11 119.7
C12 C11 H11 119.7
C11 C12 C13 118.3(3)
C11 C12 H12 120.8
C13 C12 H12 120.8
N3 C13 C12 122.0(3)
N3 C13 N4 117.1(3)
C12 C13 N4 120.9(3)
N4 C14 H14C 109.5
N4 C14 H14B 109.5
H14C C14 H14B 109.5
N4 C14 H14A 109.5
H14C C14 H14A 109.5
H14B C14 H14A 109.5
N5 C15 C16 121.7(3)
N5 C15 N4 116.9(3)
C16 C15 N4 121.4(3)
C17 C16 C15 118.2(3)
C17 C16 H16 120.9
C15 C16 H16 120.9
C16 C17 C18 120.6(3)
C16 C17 H17 119.7
C18 C17 H17 119.7
C17 C18 C19 118.2(3)
C17 C18 H18 120.9
C19 C18 H18 120.9
N5 C19 C18 122.0(3)
N5 C19 N6 116.6(3)
C18 C19 N6 121.4(3)
N6 C20 H20B 109.5
N6 C20 H20C 109.5
H20B C20 H20C 109.5
N6 C20 H20A 109.5
H20B C20 H20A 109.5
H20C C20 H20A 109.5
N7 C21 C22 121.6(3)
N7 C21 N6 117.3(3)
C22 C21 N6 121.1(3)
C23 C22 C21 118.3(3)
C23 C22 H22 120.8
C21 C22 H22 120.8
C24 C23 C22 120.4(3)
C24 C23 H23 119.8
C22 C23 H23 119.8
C23 C24 C25 119.2(3)
C23 C24 H24 120.4
C25 C24 H24 120.4
N7 C25 C24 120.6(3)
N7 C25 N1 118.7(3)
C24 C25 N1 120.7(3)
N1 C26 H26A 109.5
N1 C26 H26C 109.5
H26A C26 H26C 109.5
N1 C26 H26B 109.5
H26A C26 H26B 109.5
H26C C26 H26B 109.5

loop_
_geom_bond_atom_site_label_1
_geom_bond_atom_site_label_2
_geom_bond_distance
Cu1 C6 1.919(3)
Cu1 N5 1.980(3)
Cu1 N7 2.000(3)
Cu1 N3 2.011(3)
Cl1 O4 1.417(4)
Cl1 O3 1.424(4)
Cl1 O1 1.429(3)
Cl1 O2 1.436(3)
N1 C25 1.392(4)
N1 C1 1.426(4)
N1 C26 1.459(4)
N2 C9 1.391(4)
N2 C5 1.424(4)
N2 C8 1.461(4)
N3 C9 1.352(4)
N3 C13 1.358(4)
N4 C15 1.409(4)
N4 C13 1.414(4)
N4 C14 1.474(4)
N5 C19 1.343(4)
N5 C15 1.353(4)
N6 C19 1.403(4)
N6 C21 1.411(4)
N6 C20 1.469(4)
N7 C21 1.350(4)
N7 C25 1.356(4)
N8 C7 1.144(5)
C1 C6 1.397(4)
C1 C2 1.402(4)
C2 C3 1.386(5)
C2 H2 0.9500
C3 C4 1.390(5)
C3 C7 1.449(5)
C4 C5 1.400(4)
C4 H4 0.9500
C5 C6 1.390(5)
C8 H8C 0.9800
C8 H8B 0.9800
C8 H8A 0.9800
C9 C10 1.403(4)
C10 C11 1.372(5)
C10 H10 0.9500
C11 C12 1.383(5)
C11 H11 0.9500
C12 C13 1.384(4)
C12 H12 0.9500
C14 H14C 0.9800
C14 H14B 0.9800
C14 H14A 0.9800
C15 C16 1.388(5)
C16 C17 1.379(5)
C16 H16 0.9500
C17 C18 1.381(5)
C17 H17 0.9500
C18 C19 1.387(5)
C18 H18 0.9500
C20 H20B 0.9800
C20 H20C 0.9800
C20 H20A 0.9800
C21 C22 1.388(4)
C22 C23 1.383(5)
C22 H22 0.9500
C23 C24 1.375(5)
C23 H23 0.9500
C24 C25 1.392(4)
C24 H24 0.9500
C26 H26A 0.9800
C26 H26C 0.9800
C26 H26B 0.9800

loop_
_geom_torsion_atom_site_label_1
_geom_torsion_atom_site_label_2
_geom_torsion_atom_site_label_3
_geom_torsion_atom_site_label_4
_geom_torsion
C6 Cu1 N3 C9 36.6(2)
N5 Cu1 N3 C9 -144.3(2)
N7 Cu1 N3 C9 -116(8)
C6 Cu1 N3 C13 -142.6(2)
N5 Cu1 N3 C13 36.6(2)
N7 Cu1 N3 C13 65(9)
C6 Cu1 N5 C19 -135(9)
N7 Cu1 N5 C19 -39.6(3)
N3 Cu1 N5 C19 140.0(3)
C6 Cu1 N5 C15 48(9)
N7 Cu1 N5 C15 143.1(3)
N3 Cu1 N5 C15 -37.2(3)
C6 Cu1 N7 C21 -143.1(2)
N5 Cu1 N7 C21 37.7(2)
N3 Cu1 N7 C21 9(9)
C6 Cu1 N7 C25 35.5(3)
N5 Cu1 N7 C25 -143.7(3)
N3 Cu1 N7 C25 -172(59)
C25 N1 C1 C6 44.1(4)
C26 N1 C1 C6 -164.7(3)
C25 N1 C1 C2 -135.3(3)
C26 N1 C1 C2 15.9(4)
C6 C1 C2 C3 -5.1(5)
N1 C1 C2 C3 174.3(3)
C1 C2 C3 C4 0.6(5)
C1 C2 C3 C7 179.5(3)
C2 C3 C4 C5 4.0(5)
C7 C3 C4 C5 -174.9(3)
C3 C4 C5 C6 -4.2(5)
C3 C4 C5 N2 173.3(3)
C9 N2 C5 C6 50.1(4)
C8 N2 C5 C6 -158.6(3)
C9 N2 C5 C4 -127.5(3)
C8 N2 C5 C4 23.8(4)
C4 C5 C6 C1 0.0(5)
N2 C5 C6 C1 -177.5(3)
C4 C5 C6 Cu1 179.2(2)
N2 C5 C6 Cu1 1.7(4)
C2 C1 C6 C5 4.8(5)
N1 C1 C6 C5 -174.6(3)
C2 C1 C6 Cu1 -174.4(2)
N1 C1 C6 Cu1 6.2(4)
N5 Cu1 C6 C5 -120(9)
N7 Cu1 C6 C5 144.4(3)
N3 Cu1 C6 C5 -35.2(3)
N5 Cu1 C6 C1 59(9)
N7 Cu1 C6 C1 -36.4(3)
N3 Cu1 C6 C1 143.9(3)
C2 C3 C7 N8 174(10)
C4 C3 C7 N8 -8(11)
C13 N3 C9 N2 177.5(3)
Cu1 N3 C9 N2 -1.7(4)
C13 N3 C9 C10 -1.4(4)
Cu1 N3 C9 C10 179.4(2)
C5 N2 C9 N3 -48.8(4)
C8 N2 C9 N3 160.2(3)
C5 N2 C9 C10 130.1(3)
C8 N2 C9 C10 -20.9(4)
N3 C9 C10 C11 2.2(5)
N2 C9 C10 C11 -176.7(3)
C9 C10 C11 C12 -0.9(5)
C10 C11 C12 C13 -1.1(5)
C9 N3 C13 C12 -0.7(5)
Cu1 N3 C13 C12 178.5(2)
C9 N3 C13 N4 179.6(3)
Cu1 N3 C13 N4 -1.2(4)
C11 C12 C13 N3 2.0(5)
C11 C12 C13 N4 -178.3(3)
C15 N4 C13 N3 -53.7(4)
C14 N4 C13 N3 158.7(3)
C15 N4 C13 C12 126.6(3)
C14 N4 C13 C12 -21.0(4)
C19 N5 C15 C16 2.6(5)
Cu1 N5 C15 C16 179.9(2)
C19 N5 C15 N4 -175.2(3)
Cu1 N5 C15 N4 2.1(4)
C13 N4 C15 N5 53.5(4)
C14 N4 C15 N5 -158.7(3)
C13 N4 C15 C16 -124.3(3)
C14 N4 C15 C16 23.5(5)
N5 C15 C16 C17 -4.7(5)
N4 C15 C16 C17 173.0(3)
C15 C16 C17 C18 2.7(5)
C16 C17 C18 C19 1.1(6)
C15 N5 C19 C18 1.4(5)
Cu1 N5 C19 C18 -175.9(3)
C15 N5 C19 N6 -179.9(3)
Cu1 N5 C19 N6 2.8(4)
C17 C18 C19 N5 -3.3(5)
C17 C18 C19 N6 178.1(3)
C21 N6 C19 N5 55.7(4)
C20 N6 C19 N5 -154.6(3)
C21 N6 C19 C18 -125.6(4)
C20 N6 C19 C18 24.1(5)
C25 N7 C21 C22 1.0(5)
Cu1 N7 C21 C22 179.7(2)
C25 N7 C21 N6 -178.6(3)
Cu1 N7 C21 N6 0.1(4)
C19 N6 C21 N7 -57.4(4)
C20 N6 C21 N7 153.1(3)
C19 N6 C21 C22 123.0(3)
C20 N6 C21 C22 -26.5(4)
N7 C21 C22 C23 1.2(5)
N6 C21 C22 C23 -179.2(3)
C21 C22 C23 C24 -1.6(5)
C22 C23 C24 C25 -0.2(5)
C21 N7 C25 C24 -2.8(5)
Cu1 N7 C25 C24 178.5(2)
C21 N7 C25 N1 176.5(3)
Cu1 N7 C25 N1 -2.1(4)
C23 C24 C25 N7 2.5(5)
C23 C24 C25 N1 -176.9(3)
C1 N1 C25 N7 -45.5(4)
C26 N1 C25 N7 163.1(3)
C1 N1 C25 C24 133.9(3)
C26 N1 C25 C24 -17.5(4)
